data_1574118
loop_
_publ_author_name
'Zhang, Hong-Jin'
'Chen, Zong-Ren'
'Xu, Ji-Tong'
'Ye, Jia-Wen'
'Chen, Ling'
'Chen, Xiao-Ming'

_publ_section_title
;
 CO2-enhanced TADF of an ultra-stable Cu(i) cluster via guest--host \p--\p
 interaction
;
_journal_issue 16
_journal_name_full 'Chemical Science'
_journal_page_first 6872
_journal_page_last 6878
_journal_paper_doi 10.1039/D4SC07949C
_journal_volume 16
_journal_year 2025
_chemical_formula_moiety 'C72 H56 Cu2 I2 O2 P4, 0.8(C O2)'
_chemical_formula_sum 'C72.8 H56 Cu2 I2 O3.6 P4'
_chemical_formula_weight 1493.13
_space_group_crystal_system monoclinic
_space_group_IT_number 14
_space_group_name_Hall '-P 2ybc'
_space_group_name_H-M_alt 'P 1 21/c 1'
_atom_sites_solution_hydrogens geom
_atom_sites_solution_primary dual
_audit_creation_date 2024-10-23
_audit_creation_method
;
Olex2 1.5
(compiled 2024.02.16 svn.r378c4104 for OlexSys, GUI svn.r6928)
;
_audit_update_record
;
2024-10-24 deposited with the CCDC.	2025-03-10 downloaded from the CCDC.
;
_cell_angle_alpha 90
_cell_angle_beta 116.9340(10)
_cell_angle_gamma 90
_cell_formula_units_Z 2
_cell_length_a 13.45670(10)
_cell_length_b 19.33800(10)
_cell_length_c 14.8468(2)
_cell_measurement_reflns_used 28077
_cell_measurement_temperature 291.33(10)
_cell_measurement_theta_max 78.0040
_cell_measurement_theta_min 4.0350
_cell_volume 3444.44(6)
_computing_cell_refinement 'CrysAlisPro 1.171.42.94a (Rigaku OD, 2023)'
_computing_data_collection 'CrysAlisPro 1.171.42.94a (Rigaku OD, 2023)'
_computing_data_reduction 'CrysAlisPro 1.171.42.94a (Rigaku OD, 2023)'
_computing_molecular_graphics 'Olex2 1.5 (Dolomanov et al., 2009)'
_computing_publication_material 'Olex2 1.5 (Dolomanov et al., 2009)'
_computing_structure_refinement 'SHELXL 2018/3 (Sheldrick, 2015)'
_computing_structure_solution 'SHELXT 2018/2 (Sheldrick, 2018)'
_diffrn_ambient_environment air
_diffrn_ambient_temperature 291.33(10)
_diffrn_detector 'Hybrid Pixel Array Detector'
_diffrn_detector_area_resol_mean 10.0000
_diffrn_detector_type HyPix
_diffrn_measured_fraction_theta_full 0.999
_diffrn_measured_fraction_theta_max 0.999
_diffrn_measurement_details
;
List of Runs (angles in degrees, time in seconds):

  # Type    Start    End  Width  t~exp~   \w     \q     \k     \f   Frames
#--------------------------------------------------------------------------
  1  \w    -95.00 -29.00   0.50    0.73    --  -50.55 138.00 -17.00  132
  2  \w   -118.00 -93.00   0.50    0.73    --  -50.55-138.00 -79.00   50
  3  \w    -84.00 -58.00   0.50    0.73    --  -50.55 132.00 166.00   52
  4  \w   -119.00 -94.00   0.50    0.73    --  -50.55-132.00  97.00   50
  5  \w     44.00  80.00   0.50    0.73    --   50.55-132.00  97.00   72
  6  \w     43.00  68.00   0.50    0.73    --   50.55-138.00 -79.00   50
  7  \w    -78.00 -52.00   0.50    2.90    --  -90.00 132.00 166.00   52
  8  \w   -133.00-107.00   0.50    2.90    --  -90.00-138.00 -79.00   52
  9  \w    -99.00 -72.00   0.50    2.90    --  -90.00-138.00 -79.00   54
 10  \w     81.00 115.00   0.50    2.90    --  108.07-132.00  97.00   68
 11  \w     91.00 151.00   0.50    2.90    --  108.07 132.00 166.00  120
 12  \w    107.00 132.00   0.50    2.90    --  108.07 138.00 -17.00   50
 13  \w     68.00 120.00   0.50    2.90    --  108.07-138.00 -79.00  104
 14  \w   -111.00 -34.00   0.50    0.73    --  -50.55 -77.00 -30.00  154
 15  \w   -122.00 -32.00   0.50    0.73    --  -50.55 -77.00 120.00  180
 16  \w   -106.00 -80.00   0.50    0.73    --  -50.55-125.00 -60.00   52
 17  \w    -15.00  22.00   0.50    0.73    --  -50.55  19.00  90.00   74
 18  \w    -22.00  23.00   0.50    0.73    --  -50.55  19.00-120.00   90
 19  \w   -119.00 -93.00   0.50    0.73    --  -50.55-125.00 -30.00   52
 20  \w   -118.00 -77.00   0.50    0.73    --  -50.55-125.00 120.00   82
 21  \w   -160.00 -98.00   0.50    2.90    --  -90.00 -57.00 -60.00  124
 22  \w   -161.00 -92.00   0.50    2.90    --  -90.00 -38.00 150.00  138
 23  \w    -50.00 -18.00   0.50    2.90    --  -90.00  57.00  30.00   64
 24  \w   -139.00-114.00   0.50    2.90    --  -90.00-132.00  97.00   50
 25  \w   -156.00 -79.00   0.50    2.90    --  -90.00-125.00  60.00  154
 26  \w    108.00 176.00   0.50    2.90    --  108.07  38.00 -30.00  136
 27  \w     48.00  96.00   0.50    2.90    --  108.07-125.00  30.00   96
 28  \w     36.00 105.00   0.50    2.90    --  108.07 -77.00-120.00  138
 29  \w    134.00 178.00   0.50    2.90    --  108.07  57.00  60.00   88
 30  \w    145.00 173.00   0.50    2.90    --  108.07  57.00 -90.00   56
 31  \w    100.00 129.00   0.50    2.90    --  108.07  57.00  60.00   58
 32  \w     37.00  62.00   0.50    2.90    --  108.07 -57.00  60.00   50
 33  \w    105.00 173.00   0.50    2.90    --  108.07  38.00-150.00  136
 34  \w     59.00 104.00   0.50    2.90    --  108.07-125.00   0.00   90
 35  \w     39.00  64.00   0.50    2.90    --  108.07 -57.00 150.00   50
 36  \w     50.00 112.00   0.50    2.90    --  108.07-125.00 120.00  124
 37  \w     38.00  99.00   0.50    2.90    --  108.07 -99.00 120.00  122
 38  \w     40.00  65.00   0.50    2.90    --  108.07 -57.00  90.00   50
 39  \w     45.00  72.00   0.50    2.90    --  108.07 -99.00-180.00   54
 40  \w     80.00 105.00   0.50    2.90    --  108.07 -99.00-180.00   50
 41  \w     36.00  66.00   0.50    2.90    --  108.07 -57.00 -90.00   60
 42  \w     57.00 112.00   0.50    2.90    --  108.07-125.00 -60.00  110
 43  \w     52.00 104.00   0.50    2.90    --  108.07-125.00  60.00  104
 44  \w     37.00  63.00   0.50    2.90    --  108.07 -57.00 -30.00   52
 45  \w    122.00 176.00   0.50    2.90    --  108.07  19.00 -90.00  108
 46  \w     46.00  87.00   0.50    2.90    --  108.07 -99.00 150.00   82
 47  \w     56.00 108.00   0.50    2.90    --  108.07-125.00-150.00  104
 48  \w     41.00  66.00   0.50    2.90    --  108.07 -57.00 -60.00   50
;
_diffrn_measurement_device 'four-circle diffractometer'
_diffrn_measurement_device_type 'XtaLAB Synergy, Dualflex, HyPix'
_diffrn_measurement_method '\w scans'
_diffrn_orient_matrix_type 'CrysAlisPro convention (1999,Acta A55,543-557)'
_diffrn_orient_matrix_UB_11 -0.0409634000
_diffrn_orient_matrix_UB_12 0.0592615000
_diffrn_orient_matrix_UB_13 -0.0777408000
_diffrn_orient_matrix_UB_21 0.0448544000
_diffrn_orient_matrix_UB_22 0.0532409000
_diffrn_orient_matrix_UB_23 0.0865850000
_diffrn_orient_matrix_UB_31 0.1131365000
_diffrn_orient_matrix_UB_32 0.0003583000
_diffrn_orient_matrix_UB_33 -0.0026226000
_diffrn_radiation_monochromator mirror
_diffrn_radiation_probe x-ray
_diffrn_radiation_type 'Cu K\a'
_diffrn_radiation_wavelength 1.54184
_diffrn_reflns_av_R_equivalents 0.0377
_diffrn_reflns_av_unetI/netI 0.0205
_diffrn_reflns_Laue_measured_fraction_full 0.999
_diffrn_reflns_Laue_measured_fraction_max 0.999
_diffrn_reflns_limit_h_max 15
_diffrn_reflns_limit_h_min -13
_diffrn_reflns_limit_k_max 23
_diffrn_reflns_limit_k_min -22
_diffrn_reflns_limit_l_max 17
_diffrn_reflns_limit_l_min -17
_diffrn_reflns_number 47254
_diffrn_reflns_point_group_measured_fraction_full 0.999
_diffrn_reflns_point_group_measured_fraction_max 0.999
_diffrn_reflns_theta_full 66.601
_diffrn_reflns_theta_max 66.601
_diffrn_reflns_theta_min 3.684
_diffrn_source 'micro-focus sealed X-ray tube'
_diffrn_source_type 'PhotonJet (Cu) X-ray Source'
_exptl_absorpt_coefficient_mu 9.031
_exptl_absorpt_correction_T_max 1.00000
_exptl_absorpt_correction_T_min 0.25217
_exptl_absorpt_correction_type multi-scan
_exptl_absorpt_process_details
;
CrysAlisPro 1.171.42.94a (Rigaku Oxford Diffraction, 2023)
Empirical absorption correction using spherical harmonics,
implemented in SCALE3 ABSPACK scaling algorithm.
;
_exptl_crystal_density_diffrn 1.440
_exptl_crystal_description block
_exptl_crystal_F_000 1491
_exptl_crystal_size_max 0.3
_exptl_crystal_size_mid 0.2
_exptl_crystal_size_min 0.2
_refine_diff_density_max 0.735
_refine_diff_density_min -0.340
_refine_diff_density_rms 0.058
_refine_ls_extinction_method none
_refine_ls_goodness_of_fit_ref 1.066
_refine_ls_hydrogen_treatment constr
_refine_ls_matrix_type full
_refine_ls_number_parameters 425
_refine_ls_number_reflns 6071
_refine_ls_number_restraints 72
_refine_ls_restrained_S_all 1.085
_refine_ls_R_factor_all 0.0291
_refine_ls_R_factor_gt 0.0269
_refine_ls_shift/su_max 0.003
_refine_ls_shift/su_mean 0.000
_refine_ls_structure_factor_coef Fsqd
_refine_ls_weighting_details 'w=1/[\s^2^(Fo^2^)+(0.0404P)^2^+1.7320P] where P=(Fo^2^+2Fc^2^)/3'
_refine_ls_weighting_scheme calc
_refine_ls_wR_factor_gt 0.0726
_refine_ls_wR_factor_ref 0.0738
_reflns_Friedel_coverage 0.000
_reflns_number_gt 5666
_reflns_number_total 6071
_reflns_threshold_expression 'I > 2\s(I)'
_cod_data_source_file d4sc07949c3.cif
_cod_data_source_block exp_7316_auto
_cod_depositor_comments 'Adding full bibliography for 1574113--1574118.cif.'
_cod_original_formula_sum 'C72.80 H56 Cu2 I2 O3.60 P4'
_cod_database_code 1574118
_shelx_shelxl_version_number 2018/3
_shelx_space_group_comment
;
The symmetry employed for this shelxl refinement is uniquely defined
by the following loop, which should always be used as a source of
symmetry information in preference to the above space-group names.
They are only intended as comments.
;
_shelx_estimated_absorpt_t_max 0.265
_shelx_estimated_absorpt_t_min 0.173
_reflns_odcompleteness_completeness 99.84
_reflns_odcompleteness_iscentric 1
_reflns_odcompleteness_theta 66.97
_olex2_refinement_description
;
1. Fixed Uiso
 At 1.2 times of:
  All C(H) groups, All C(H,H) groups
2. Restrained distances
 O2-C2 = C2-O1
 1.2 with sigma of 0.02
 O1-C2 = C2-O2
 1.2 with sigma of 0.002
 O2-O1
 2.4 with sigma of 0.04
 O1-O2
 2.4 with sigma of 0.004
3. Uiso/Uaniso restraints and constraints
Uanis(C0) \\sim Ueq, Uanis(C5) \\sim Ueq, Uanis(C4) \\sim Ueq, Uanis(C1) \\sim
Ueq, Uanis(C3) \\sim Ueq, Uanis(C6) \\sim Ueq: with sigma of 0.01 and sigma for
terminal atoms of 0.02
Uanis(C00Z) \\sim Ueq, Uanis(O2) \\sim Ueq, Uanis(O1) \\sim Ueq, Uanis(C011)
\\sim Ueq, Uanis(C2) \\sim Ueq: with sigma of 0.01 and sigma for terminal atoms
of 0.02
Uanis(O1) \\sim Ueq, Uanis(C2) \\sim Ueq, Uanis(O2) \\sim Ueq: with sigma of
0.001 and sigma for terminal atoms of 0.002
4. Others
 Sof(H01A)=Sof(C0)=Sof(H0)=Sof(C3)=Sof(H3)=Sof(C1)=Sof(H1)=1-FVAR(1)
 Sof(H010)=Sof(C4)=Sof(H4)=Sof(C5)=Sof(H5)=Sof(C6)=Sof(H6)=FVAR(1)
 Fixed Sof: C2(0.4) O1(0.4) O2(0.4)
5.a Aromatic/amide H refined with riding coordinates:
 C008(H008), C00A(H00A), C00D(H00D), C00E(H00E), C00G(H00G), C00H(H00H),
 C00I(H00I), C00J(H00J), C00M(H00M), C00N(H00N), C00O(H00O), C00P(H00P),
 C00Q(H00Q), C00R(H00R), C00S(H00S), C00T(H00T), C00U(H00U), C00V(H00V),
 C00W(H00W), C00X(H00X), C00Y(H00Y), C00Z(H00Z), C010(H01A), C010(H010),
 C011(H011), C012(H012), C0(H0), C3(H3), C1(H1), C4(H4), C5(H5), C6(H6)
;
_olex2_submission_special_instructions 'No special instructions were received'
_oxdiff_exptl_absorpt_empirical_details
;
Empirical correction (ABSPACK) includes:
- Absorption correction using spherical harmonics
- Frame scaling
;
_oxdiff_exptl_absorpt_empirical_full_max 3.444
_oxdiff_exptl_absorpt_empirical_full_min 0.719

loop_
_space_group_symop_operation_xyz
'x, y, z'
'-x, y+1/2, -z+1/2'
'-x, -y, -z'
'x, -y-1/2, z-1/2'

loop_
_atom_site_label
_atom_site_type_symbol
_atom_site_fract_x
_atom_site_fract_y
_atom_site_fract_z
_atom_site_U_iso_or_equiv
_atom_site_adp_type
_atom_site_occupancy
_atom_site_site_symmetry_order
_atom_site_calc_flag
_atom_site_refinement_flags_posn
_atom_site_refinement_flags_adp
_atom_site_refinement_flags_occupancy
_atom_site_disorder_assembly
_atom_site_disorder_group
I001 I 1.03971(2) 0.40557(2) 0.56654(2) 0.04728(7) Uani 1 1 d . . . . .
Cu00 Cu 0.87086(3) 0.46624(2) 0.41030(3) 0.04284(10) Uani 1 1 d . . . . .
P003 P 0.72287(5) 0.47735(3) 0.44614(5) 0.03806(14) Uani 1 1 d . . . . .
P004 P 0.82141(6) 0.41091(4) 0.26056(5) 0.04697(16) Uani 1 1 d . . . . .
O005 O 0.69670(17) 0.33812(10) 0.34500(15) 0.0549(5) Uani 1 1 d . . . . .
C006 C 0.6032(2) 0.52056(14) 0.34481(19) 0.0416(5) Uani 1 1 d . . . . .
C007 C 0.7486(2) 0.52810(14) 0.5585(2) 0.0435(6) Uani 1 1 d . . . . .
C008 C 0.4937(2) 0.50152(16) 0.3146(2) 0.0509(6) Uani 1 1 d . . . . .
H008 H 0.477562 0.465990 0.348132 0.061 Uiso 1 1 calc R U . . .
C009 C 0.6615(2) 0.39825(14) 0.4694(2) 0.0453(6) Uani 1 1 d . . . . .
C00A C 0.8341(2) 0.50656(18) 0.6507(2) 0.0549(7) Uani 1 1 d . . . . .
H00A H 0.877344 0.468513 0.652808 0.066 Uiso 1 1 calc R U . . .
C00B C 0.6712(2) 0.39358(15) 0.1955(2) 0.0501(6) Uani 1 1 d . . . . .
C00C C 0.6226(2) 0.36002(15) 0.2486(2) 0.0528(7) Uani 1 1 d . . . . .
C00D C 0.6876(3) 0.58553(17) 0.5569(2) 0.0572(7) Uani 1 1 d . . . . .
H00D H 0.630759 0.600830 0.495909 0.069 Uiso 1 1 calc R U . . .
C00E C 0.6220(2) 0.39499(17) 0.5414(2) 0.0554(7) Uani 1 1 d . . . . .
H00E H 0.623112 0.434551 0.577475 0.067 Uiso 1 1 calc R U . . .
C00F C 0.6569(2) 0.33805(15) 0.4171(2) 0.0536(7) Uani 1 1 d . . . . .
C00G C 0.5999(3) 0.41643(17) 0.0977(2) 0.0581(7) Uani 1 1 d . . . . .
H00G H 0.629359 0.439333 0.060155 0.070 Uiso 1 1 calc R U . . .
C00H C 0.6250(3) 0.57427(17) 0.2944(3) 0.0595(8) Uani 1 1 d . . . . .
H00H H 0.698159 0.587695 0.313360 0.071 Uiso 1 1 calc R U . . .
C00I C 0.4082(3) 0.53486(19) 0.2351(3) 0.0646(8) Uani 1 1 d . . . . .
H00I H 0.334884 0.521119 0.214881 0.077 Uiso 1 1 calc R U . . .
C00J C 0.9990(3) 0.3216(2) 0.3199(3) 0.0667(8) Uani 1 1 d . . . . .
H00J H 1.041196 0.360077 0.353168 0.080 Uiso 1 1 calc R U . . .
C00K C 0.8419(2) 0.4526(2) 0.1591(2) 0.0602(8) Uani 1 1 d . . . . .
C00L C 0.8843(3) 0.32624(17) 0.2687(2) 0.0610(8) Uani 1 1 d . . . . .
C00M C 0.8552(3) 0.5409(2) 0.7385(2) 0.0693(9) Uani 1 1 d . . . . .
H00M H 0.911259 0.525377 0.799750 0.083 Uiso 1 1 calc R U . . .
C00N C 0.4866(3) 0.40540(18) 0.0565(3) 0.0683(9) Uani 1 1 d . . . . .
H00N H 0.440155 0.421217 -0.008263 0.082 Uiso 1 1 calc R U . . .
C00O C 0.5095(3) 0.34792(19) 0.2064(3) 0.0665(8) Uani 1 1 d . . . . .
H00O H 0.479018 0.324141 0.242463 0.080 Uiso 1 1 calc R U . . .
C00P C 0.5810(3) 0.3338(2) 0.5601(3) 0.0692(10) Uani 1 1 d . . . . .
H00P H 0.554370 0.332724 0.607948 0.083 Uiso 1 1 calc R U . . .
C00Q C 0.6180(3) 0.27628(18) 0.4366(3) 0.0729(10) Uani 1 1 d . . . . .
H00Q H 0.617724 0.236292 0.401637 0.087 Uiso 1 1 calc R U . . .
C00R C 0.4422(3) 0.3714(2) 0.1103(3) 0.0722(10) Uani 1 1 d . . . . .
H00R H 0.365688 0.364061 0.081773 0.087 Uiso 1 1 calc R U . . .
C00S C 0.7934(3) 0.5982(2) 0.7360(3) 0.0754(11) Uani 1 1 d . . . . .
H00S H 0.808007 0.621634 0.795401 0.090 Uiso 1 1 calc R U . . .
C00T C 0.4298(3) 0.58788(19) 0.1855(3) 0.0704(9) Uani 1 1 d . . . . .
H00T H 0.371767 0.610063 0.131892 0.084 Uiso 1 1 calc R U . . .
C00U C 0.7100(3) 0.6209(2) 0.6453(3) 0.0733(9) Uani 1 1 d . . . . .
H00U H 0.668640 0.659863 0.643361 0.088 Uiso 1 1 calc R U . . .
C00V C 0.5797(3) 0.2750(2) 0.5087(3) 0.0783(11) Uani 1 1 d . . . . .
H00V H 0.552901 0.233965 0.522167 0.094 Uiso 1 1 calc R U . . .
C00W C 0.8356(3) 0.5239(2) 0.1524(3) 0.0777(10) Uani 1 1 d . . . . .
H00W H 0.825162 0.549335 0.200560 0.093 Uiso 1 1 calc R U . . .
C00X C 0.8585(3) 0.4152(3) 0.0873(3) 0.0807(12) Uani 1 1 d . . . . .
H00X H 0.862414 0.367143 0.090642 0.097 Uiso 1 1 calc R U . . .
C00Y C 0.5379(3) 0.6080(2) 0.2156(3) 0.0735(10) Uani 1 1 d . . . . .
H00Y H 0.552959 0.644566 0.182996 0.088 Uiso 1 1 calc R U . . .
C00Z C 0.8696(3) 0.4506(4) 0.0093(3) 0.0977(15) Uani 1 1 d . U . . .
H00Z H 0.881917 0.426262 -0.038681 0.117 Uiso 1 1 calc R U . . .
C010 C 1.0513(4) 0.2593(2) 0.3215(3) 0.0906(13) Uani 1 1 d . . . . .
H01A H 1.127713 0.256195 0.343185 0.109 Uiso 0.42(3) 1 calc R U P A 2
H010 H 1.127164 0.254902 0.364086 0.109 Uiso 0.58(3) 1 calc R U P A 1
C011 C 0.8622(4) 0.5194(4) 0.0051(3) 0.1045(17) Uani 1 1 d . U . . .
H011 H 0.868962 0.542233 -0.047009 0.125 Uiso 1 1 calc R U . . .
C012 C 0.8450(4) 0.5576(3) 0.0739(3) 0.1027(16) Uani 1 1 d . . . . .
H012 H 0.839643 0.605529 0.068511 0.123 Uiso 1 1 calc R U . . .
C0 C 0.8147(15) 0.2602(9) 0.2411(13) 0.066(4) Uani 0.42(3) 1 d . U P A 2
H0 H 0.738196 0.262759 0.219147 0.080 Uiso 0.42(3) 1 calc R U P A 2
C3 C 0.9707(17) 0.1925(12) 0.2831(17) 0.092(5) Uani 0.42(3) 1 d . U P A 2
H3 H 1.001917 0.149177 0.286216 0.111 Uiso 0.42(3) 1 calc R U P A 2
C1 C 0.8634(15) 0.1978(9) 0.2482(15) 0.088(5) Uani 0.42(3) 1 d . U P A 2
H1 H 0.819508 0.158216 0.227770 0.105 Uiso 0.42(3) 1 calc R U P A 2
C2 C 1.0442(12) 0.2857(9) 0.0436(15) 0.161(7) Uani 0.4 1 d D U P . .
O1 O 0.9443(12) 0.2792(8) 0.0010(12) 0.192(6) Uani 0.4 1 d D U P . .
O2 O 1.1432(12) 0.2787(11) 0.0739(15) 0.253(9) Uani 0.4 1 d D U P . .
C4 C 0.8306(11) 0.2738(8) 0.2112(13) 0.080(3) Uani 0.58(3) 1 d . U P A 1
H4 H 0.754558 0.277852 0.168930 0.096 Uiso 0.58(3) 1 calc R U P A 1
C5 C 0.8845(11) 0.2126(7) 0.2121(13) 0.094(4) Uani 0.58(3) 1 d . U P A 1
H5 H 0.843610 0.174520 0.175968 0.113 Uiso 0.58(3) 1 calc R U P A 1
C6 C 0.9993(13) 0.2080(7) 0.2669(9) 0.076(3) Uani 0.58(3) 1 d . U P A 1
H6 H 1.037234 0.168605 0.263820 0.091 Uiso 0.58(3) 1 calc R U P A 1

loop_
_atom_site_aniso_label
_atom_site_aniso_U_11
_atom_site_aniso_U_22
_atom_site_aniso_U_33
_atom_site_aniso_U_23
_atom_site_aniso_U_13
_atom_site_aniso_U_12
I001 0.04228(11) 0.04435(11) 0.04752(11) 0.00629(7) 0.01361(8) -0.00115(6)
Cu00 0.0388(2) 0.0486(2) 0.0397(2) -0.00319(16) 0.01652(16) -0.00010(15)
P003 0.0337(3) 0.0417(3) 0.0372(3) 0.0043(2) 0.0146(2) 0.0014(2)
P004 0.0461(4) 0.0532(4) 0.0369(3) -0.0060(3) 0.0147(3) 0.0028(3)
O005 0.0563(11) 0.0519(11) 0.0483(11) -0.0012(9) 0.0166(9) -0.0019(9)
C006 0.0397(13) 0.0450(14) 0.0366(12) 0.0031(10) 0.0143(11) 0.0025(10)
C007 0.0366(13) 0.0533(15) 0.0412(13) -0.0012(11) 0.0181(11) -0.0026(11)
C008 0.0408(14) 0.0566(17) 0.0514(16) 0.0090(13) 0.0175(12) 0.0007(12)
C009 0.0368(13) 0.0466(15) 0.0464(15) 0.0137(11) 0.0134(11) 0.0025(10)
C00A 0.0444(15) 0.076(2) 0.0428(15) 0.0035(14) 0.0187(12) 0.0025(14)
C00B 0.0506(16) 0.0462(15) 0.0447(15) -0.0096(12) 0.0139(13) 0.0020(12)
C00C 0.0546(16) 0.0442(15) 0.0490(15) -0.0086(12) 0.0141(13) -0.0013(12)
C00D 0.0535(17) 0.0625(19) 0.0527(17) -0.0050(14) 0.0216(14) 0.0051(14)
C00E 0.0424(15) 0.0654(19) 0.0600(18) 0.0180(14) 0.0245(14) 0.0041(13)
C00F 0.0495(15) 0.0491(16) 0.0526(16) 0.0083(13) 0.0147(13) -0.0026(12)
C00G 0.0562(18) 0.0596(18) 0.0460(16) -0.0050(13) 0.0123(14) 0.0055(14)
C00H 0.0445(15) 0.0656(19) 0.0632(19) 0.0232(15) 0.0200(14) 0.0020(14)
C00I 0.0388(15) 0.077(2) 0.0625(19) 0.0102(17) 0.0092(14) -0.0007(14)
C00J 0.0611(19) 0.072(2) 0.064(2) -0.0050(16) 0.0262(16) 0.0107(16)
C00K 0.0462(16) 0.090(2) 0.0371(14) -0.0048(15) 0.0129(12) -0.0034(15)
C00L 0.0617(18) 0.0604(18) 0.0503(16) -0.0160(14) 0.0161(14) 0.0121(15)
C00M 0.0550(18) 0.108(3) 0.0416(16) -0.0019(17) 0.0190(14) -0.0085(19)
C00N 0.0561(19) 0.073(2) 0.0544(19) -0.0047(16) 0.0064(16) 0.0074(16)
C00O 0.0562(18) 0.071(2) 0.065(2) -0.0099(17) 0.0209(16) -0.0130(16)
C00P 0.0530(18) 0.081(3) 0.074(2) 0.0338(19) 0.0291(16) 0.0002(16)
C00Q 0.075(2) 0.0508(18) 0.083(2) 0.0105(17) 0.0267(19) -0.0100(16)
C00R 0.0470(17) 0.085(3) 0.067(2) -0.0151(19) 0.0104(16) -0.0053(17)
C00S 0.078(2) 0.101(3) 0.0528(19) -0.0228(18) 0.0345(18) -0.018(2)
C00T 0.0560(19) 0.077(2) 0.0574(19) 0.0200(17) 0.0073(16) 0.0122(16)
C00U 0.080(2) 0.074(2) 0.075(2) -0.0186(19) 0.043(2) 0.0025(19)
C00V 0.069(2) 0.063(2) 0.092(3) 0.033(2) 0.027(2) -0.0082(17)
C00W 0.080(2) 0.095(3) 0.0456(18) 0.0068(18) 0.0173(17) -0.015(2)
C00X 0.063(2) 0.131(4) 0.0451(18) -0.0110(19) 0.0213(16) 0.005(2)
C00Y 0.065(2) 0.076(2) 0.073(2) 0.0364(19) 0.0255(18) 0.0076(17)
C00Z 0.065(2) 0.178(5) 0.049(2) -0.011(3) 0.0254(18) -0.003(3)
C010 0.078(3) 0.098(3) 0.085(3) -0.007(2) 0.028(2) 0.034(2)
C011 0.082(3) 0.169(5) 0.053(2) 0.013(3) 0.023(2) -0.028(3)
C012 0.096(3) 0.134(4) 0.057(2) 0.020(3) 0.016(2) -0.032(3)
C0 0.062(6) 0.054(6) 0.070(7) -0.013(5) 0.018(5) 0.003(4)
C3 0.087(8) 0.076(8) 0.101(9) -0.019(6) 0.032(6) 0.017(6)
C1 0.085(7) 0.068(6) 0.091(8) -0.020(6) 0.023(5) 0.010(5)
C2 0.161(7) 0.161(7) 0.161(7) -0.0003(10) 0.073(3) 0.0001(10)
O1 0.194(6) 0.192(6) 0.193(6) -0.002(2) 0.089(3) 0.003(2)
O2 0.255(9) 0.253(9) 0.252(9) -0.001(2) 0.115(4) -0.002(2)
C4 0.067(5) 0.067(6) 0.086(7) -0.027(5) 0.018(4) -0.001(4)
C5 0.092(6) 0.067(5) 0.099(7) -0.038(5) 0.022(5) 0.011(4)
C6 0.085(6) 0.060(5) 0.083(5) -0.011(4) 0.038(4) 0.021(4)

loop_
_atom_type_symbol
_atom_type_description
_atom_type_scat_dispersion_real
_atom_type_scat_dispersion_imag
_atom_type_scat_source
C C 0.0181 0.0091 'International Tables Vol C Tables 4.2.6.8 and 6.1.1.4'
H H 0.0000 0.0000 'International Tables Vol C Tables 4.2.6.8 and 6.1.1.4'
Cu Cu -1.9646 0.5888 'International Tables Vol C Tables 4.2.6.8 and 6.1.1.4'
I I -0.3257 6.8362 'International Tables Vol C Tables 4.2.6.8 and 6.1.1.4'
O O 0.0492 0.0322 'International Tables Vol C Tables 4.2.6.8 and 6.1.1.4'
P P 0.2955 0.4335 'International Tables Vol C Tables 4.2.6.8 and 6.1.1.4'

loop_
_geom_angle_atom_site_label_1
_geom_angle_atom_site_label_2
_geom_angle_atom_site_label_3
_geom_angle
_geom_angle_site_symmetry_1
_geom_angle_site_symmetry_3
_geom_angle_publ_flag
Cu00 I001 Cu00 82.107(12) . 3_766 ?
I001 Cu00 I001 97.894(13) . 3_766 ?
P003 Cu00 I001 109.03(2) . . ?
P003 Cu00 I001 105.51(2) . 3_766 ?
P004 Cu00 I001 118.05(2) . 3_766 ?
P004 Cu00 I001 113.48(2) . . ?
P004 Cu00 P003 111.72(3) . . ?
C006 P003 Cu00 112.63(9) . . ?
C006 P003 C009 103.30(12) . . ?
C007 P003 Cu00 115.92(8) . . ?
C007 P003 C006 103.71(12) . . ?
C007 P003 C009 100.96(13) . . ?
C009 P003 Cu00 118.40(9) . . ?
C00B P004 Cu00 111.41(10) . . ?
C00B P004 C00K 100.79(14) . . ?
C00K P004 Cu00 120.57(11) . . ?
C00L P004 Cu00 115.83(10) . . ?
C00L P004 C00B 103.81(14) . . ?
C00L P004 C00K 102.18(16) . . ?
C00C O005 C00F 116.4(2) . . ?
C008 C006 P003 123.8(2) . . ?
C008 C006 C00H 118.6(3) . . ?
C00H C006 P003 117.5(2) . . ?
C00A C007 P003 117.8(2) . . ?
C00D C007 P003 123.6(2) . . ?
C00D C007 C00A 118.6(3) . . ?
C006 C008 H008 119.8 . . ?
C00I C008 C006 120.5(3) . . ?
C00I C008 H008 119.8 . . ?
C00E C009 P003 122.7(2) . . ?
C00F C009 P003 120.2(2) . . ?
C00F C009 C00E 117.1(3) . . ?
C007 C00A H00A 119.6 . . ?
C00M C00A C007 120.7(3) . . ?
C00M C00A H00A 119.6 . . ?
C00C C00B P004 118.4(2) . . ?
C00C C00B C00G 117.2(3) . . ?
C00G C00B P004 124.2(3) . . ?
O005 C00C C00B 115.0(3) . . ?
C00O C00C O005 123.1(3) . . ?
C00O C00C C00B 121.8(3) . . ?
C007 C00D H00D 119.7 . . ?
C007 C00D C00U 120.6(3) . . ?
C00U C00D H00D 119.7 . . ?
C009 C00E H00E 119.5 . . ?
C00P C00E C009 121.1(3) . . ?
C00P C00E H00E 119.5 . . ?
C009 C00F O005 119.5(2) . . ?
C009 C00F C00Q 122.2(3) . . ?
C00Q C00F O005 118.2(3) . . ?
C00B C00G H00G 119.6 . . ?
C00N C00G C00B 120.8(4) . . ?
C00N C00G H00G 119.6 . . ?
C006 C00H H00H 119.9 . . ?
C00Y C00H C006 120.2(3) . . ?
C00Y C00H H00H 119.9 . . ?
C008 C00I H00I 119.6 . . ?
C00T C00I C008 120.8(3) . . ?
C00T C00I H00I 119.6 . . ?
C00L C00J H00J 120.1 . . ?
C00L C00J C010 119.7(4) . . ?
C010 C00J H00J 120.1 . . ?
C00W C00K P004 118.1(3) . . ?
C00W C00K C00X 119.3(4) . . ?
C00X C00K P004 122.5(3) . . ?
C00J C00L P004 117.7(3) . . ?
C00J C00L C0 119.4(7) . . ?
C0 C00L P004 121.6(7) . . ?
C4 C00L P004 123.3(6) . . ?
C4 C00L C00J 117.3(6) . . ?
C00A C00M H00M 120.0 . . ?
C00A C00M C00S 120.1(3) . . ?
C00S C00M H00M 120.0 . . ?
C00G C00N H00N 119.8 . . ?
C00R C00N C00G 120.3(3) . . ?
C00R C00N H00N 119.8 . . ?
C00C C00O H00O 120.4 . . ?
C00R C00O C00C 119.2(3) . . ?
C00R C00O H00O 120.4 . . ?
C00E C00P H00P 119.8 . . ?
C00V C00P C00E 120.4(3) . . ?
C00V C00P H00P 119.8 . . ?
C00F C00Q H00Q 120.5 . . ?
C00V C00Q C00F 119.0(4) . . ?
C00V C00Q H00Q 120.5 . . ?
C00N C00R C00O 120.7(3) . . ?
C00N C00R H00R 119.7 . . ?
C00O C00R H00R 119.7 . . ?
C00M C00S H00S 120.1 . . ?
C00M C00S C00U 119.9(3) . . ?
C00U C00S H00S 120.1 . . ?
C00I C00T H00T 120.3 . . ?
C00I C00T C00Y 119.4(3) . . ?
C00Y C00T H00T 120.3 . . ?
C00D C00U H00U 120.0 . . ?
C00S C00U C00D 120.0(4) . . ?
C00S C00U H00U 120.0 . . ?
C00P C00V C00Q 120.2(3) . . ?
C00P C00V H00V 119.9 . . ?
C00Q C00V H00V 119.9 . . ?
C00K C00W H00W 119.9 . . ?
C00K C00W C012 120.2(4) . . ?
C012 C00W H00W 119.9 . . ?
C00K C00X H00X 120.3 . . ?
C00K C00X C00Z 119.4(5) . . ?
C00Z C00X H00X 120.3 . . ?
C00H C00Y H00Y 119.7 . . ?
C00T C00Y C00H 120.6(3) . . ?
C00T C00Y H00Y 119.7 . . ?
C00X C00Z H00Z 120.3 . . ?
C011 C00Z C00X 119.4(4) . . ?
C011 C00Z H00Z 120.3 . . ?
C00J C010 H01A 122.2 . . ?
C00J C010 H010 118.7 . . ?
C00J C010 C3 115.7(8) . . ?
C3 C010 H01A 122.2 . . ?
C6 C010 C00J 122.5(7) . . ?
C6 C010 H010 118.7 . . ?
C00Z C011 H011 118.7 . . ?
C00Z C011 C012 122.6(5) . . ?
C012 C011 H011 118.7 . . ?
C00W C012 H012 120.5 . . ?
C011 C012 C00W 119.0(5) . . ?
C011 C012 H012 120.5 . . ?
C00L C0 H0 119.7 . . ?
C1 C0 C00L 120.5(13) . . ?
C1 C0 H0 119.7 . . ?
C010 C3 H3 119.1 . . ?
C1 C3 C010 121.8(16) . . ?
C1 C3 H3 119.1 . . ?
C0 C1 H1 119.6 . . ?
C3 C1 C0 120.8(17) . . ?
C3 C1 H1 119.6 . . ?
O1 C2 O2 165.0(16) . . ?
C00L C4 H4 119.3 . . ?
C00L C4 C5 121.5(10) . . ?
C5 C4 H4 119.3 . . ?
C4 C5 H5 120.0 . . ?
C6 C5 C4 120.0(10) . . ?
C6 C5 H5 120.0 . . ?
C010 C6 C5 118.1(10) . . ?
C010 C6 H6 121.0 . . ?
C5 C6 H6 121.0 . . ?

loop_
_geom_bond_atom_site_label_1
_geom_bond_atom_site_label_2
_geom_bond_distance
_geom_bond_site_symmetry_2
_geom_bond_publ_flag
I001 Cu00 2.6730(4) . ?
I001 Cu00 2.7087(4) 3_766 ?
Cu00 P003 2.2925(7) . ?
Cu00 P004 2.2781(8) . ?
P003 C006 1.833(3) . ?
P003 C007 1.828(3) . ?
P003 C009 1.844(3) . ?
P004 C00B 1.834(3) . ?
P004 C00K 1.835(3) . ?
P004 C00L 1.822(3) . ?
O005 C00C 1.389(4) . ?
O005 C00F 1.398(4) . ?
C006 C008 1.382(4) . ?
C006 C00H 1.387(4) . ?
C007 C00A 1.395(4) . ?
C007 C00D 1.374(4) . ?
C008 H008 0.9300 . ?
C008 C00I 1.380(4) . ?
C009 C00E 1.394(4) . ?
C009 C00F 1.385(4) . ?
C00A H00A 0.9300 . ?
C00A C00M 1.373(5) . ?
C00B C00C 1.392(4) . ?
C00B C00G 1.400(4) . ?
C00C C00O 1.378(4) . ?
C00D H00D 0.9300 . ?
C00D C00U 1.386(5) . ?
C00E H00E 0.9300 . ?
C00E C00P 1.386(5) . ?
C00F C00Q 1.386(4) . ?
C00G H00G 0.9300 . ?
C00G C00N 1.379(5) . ?
C00H H00H 0.9300 . ?
C00H C00Y 1.387(5) . ?
C00I H00I 0.9300 . ?
C00I C00T 1.368(5) . ?
C00J H00J 0.9300 . ?
C00J C00L 1.380(5) . ?
C00J C010 1.391(5) . ?
C00K C00W 1.382(6) . ?
C00K C00X 1.388(5) . ?
C00L C0 1.527(18) . ?
C00L C4 1.311(12) . ?
C00M H00M 0.9300 . ?
C00M C00S 1.376(6) . ?
C00N H00N 0.9300 . ?
C00N C00R 1.363(6) . ?
C00O H00O 0.9300 . ?
C00O C00R 1.375(5) . ?
C00P H00P 0.9300 . ?
C00P C00V 1.364(6) . ?
C00Q H00Q 0.9300 . ?
C00Q C00V 1.384(6) . ?
C00R H00R 0.9300 . ?
C00S H00S 0.9300 . ?
C00S C00U 1.377(6) . ?
C00T H00T 0.9300 . ?
C00T C00Y 1.370(5) . ?
C00U H00U 0.9300 . ?
C00V H00V 0.9300 . ?
C00W H00W 0.9300 . ?
C00W C012 1.390(6) . ?
C00X H00X 0.9300 . ?
C00X C00Z 1.411(6) . ?
C00Y H00Y 0.9300 . ?
C00Z H00Z 0.9300 . ?
C00Z C011 1.333(8) . ?
C010 H01A 0.9300 . ?
C010 H010 0.9300 . ?
C010 C3 1.61(3) . ?
C010 C6 1.271(14) . ?
C011 H011 0.9300 . ?
C011 C012 1.364(8) . ?
C012 H012 0.9300 . ?
C0 H0 0.9300 . ?
C0 C1 1.35(2) . ?
C3 H3 0.9300 . ?
C3 C1 1.30(2) . ?
C1 H1 0.9300 . ?
C2 O1 1.205(2) . ?
C2 O2 1.206(2) . ?
C4 H4 0.9300 . ?
C4 C5 1.386(17) . ?
C5 H5 0.9300 . ?
C5 C6 1.384(17) . ?
C6 H6 0.9300 . ?

loop_
_geom_torsion_atom_site_label_1
_geom_torsion_atom_site_label_2
_geom_torsion_atom_site_label_3
_geom_torsion_atom_site_label_4
_geom_torsion
_geom_torsion_site_symmetry_1
_geom_torsion_site_symmetry_2
_geom_torsion_site_symmetry_3
_geom_torsion_site_symmetry_4
_geom_torsion_publ_flag
Cu00 P003 C006 C008 141.0(2) . . . . ?
Cu00 P003 C006 C00H -37.3(3) . . . . ?
Cu00 P003 C007 C00A -58.0(2) . . . . ?
Cu00 P003 C007 C00D 122.7(2) . . . . ?
Cu00 P003 C009 C00E 142.8(2) . . . . ?
Cu00 P003 C009 C00F -34.7(3) . . . . ?
Cu00 P004 C00B C00C -52.1(2) . . . . ?
Cu00 P004 C00B C00G 122.9(2) . . . . ?
Cu00 P004 C00K C00W -30.3(3) . . . . ?
Cu00 P004 C00K C00X 152.4(2) . . . . ?
Cu00 P004 C00L C00J -54.0(3) . . . . ?
Cu00 P004 C00L C0 113.0(9) . . . . ?
Cu00 P004 C00L C4 141.6(12) . . . . ?
P003 C006 C008 C00I -177.5(3) . . . . ?
P003 C006 C00H C00Y 178.7(3) . . . . ?
P003 C007 C00A C00M -177.7(3) . . . . ?
P003 C007 C00D C00U 178.7(3) . . . . ?
P003 C009 C00E C00P -177.0(2) . . . . ?
P003 C009 C00F O005 -1.5(4) . . . . ?
P003 C009 C00F C00Q 175.8(3) . . . . ?
P004 C00B C00C O005 -4.9(3) . . . . ?
P004 C00B C00C C00O 177.1(2) . . . . ?
P004 C00B C00G C00N -175.5(2) . . . . ?
P004 C00K C00W C012 -176.8(3) . . . . ?
P004 C00K C00X C00Z 177.7(3) . . . . ?
P004 C00L C0 C1 -179.7(10) . . . . ?
P004 C00L C4 C5 173.0(8) . . . . ?
O005 C00C C00O C00R -179.9(3) . . . . ?
O005 C00F C00Q C00V 179.1(3) . . . . ?
C006 P003 C007 C00A 178.0(2) . . . . ?
C006 P003 C007 C00D -1.3(3) . . . . ?
C006 P003 C009 C00E -91.9(2) . . . . ?
C006 P003 C009 C00F 90.6(2) . . . . ?
C006 C008 C00I C00T -0.9(5) . . . . ?
C006 C00H C00Y C00T -1.3(6) . . . . ?
C007 P003 C006 C008 -92.9(3) . . . . ?
C007 P003 C006 C00H 88.8(3) . . . . ?
C007 P003 C009 C00E 15.2(3) . . . . ?
C007 P003 C009 C00F -162.4(2) . . . . ?
C007 C00A C00M C00S -1.5(5) . . . . ?
C007 C00D C00U C00S -0.5(6) . . . . ?
C008 C006 C00H C00Y 0.3(5) . . . . ?
C008 C00I C00T C00Y -0.1(6) . . . . ?
C009 P003 C006 C008 12.1(3) . . . . ?
C009 P003 C006 C00H -166.2(2) . . . . ?
C009 P003 C007 C00A 71.2(2) . . . . ?
C009 P003 C007 C00D -108.1(3) . . . . ?
C009 C00E C00P C00V 0.6(5) . . . . ?
C009 C00F C00Q C00V 1.8(5) . . . . ?
C00A C007 C00D C00U -0.6(5) . . . . ?
C00A C00M C00S C00U 0.4(6) . . . . ?
C00B P004 C00K C00W 92.6(3) . . . . ?
C00B P004 C00K C00X -84.6(3) . . . . ?
C00B P004 C00L C00J -176.4(3) . . . . ?
C00B P004 C00L C0 -9.5(9) . . . . ?
C00B P004 C00L C4 19.2(12) . . . . ?
C00B C00C C00O C00R -2.0(5) . . . . ?
C00B C00G C00N C00R -0.5(5) . . . . ?
C00C O005 C00F C009 -84.9(3) . . . . ?
C00C O005 C00F C00Q 97.6(3) . . . . ?
C00C C00B C00G C00N -0.4(4) . . . . ?
C00C C00O C00R C00N 1.0(6) . . . . ?
C00D C007 C00A C00M 1.7(4) . . . . ?
C00E C009 C00F O005 -179.2(2) . . . . ?
C00E C009 C00F C00Q -1.8(4) . . . . ?
C00E C00P C00V C00Q -0.7(5) . . . . ?
C00F O005 C00C C00B 148.0(3) . . . . ?
C00F O005 C00C C00O -34.0(4) . . . . ?
C00F C009 C00E C00P 0.6(4) . . . . ?
C00F C00Q C00V C00P -0.4(6) . . . . ?
C00G C00B C00C O005 179.8(2) . . . . ?
C00G C00B C00C C00O 1.7(4) . . . . ?
C00G C00N C00R C00O 0.3(6) . . . . ?
C00H C006 C008 C00I 0.8(5) . . . . ?
C00I C00T C00Y C00H 1.2(6) . . . . ?
C00J C00L C0 C1 -12.9(16) . . . . ?
C00J C00L C4 C5 8.5(16) . . . . ?
C00J C010 C3 C1 4(2) . . . . ?
C00J C010 C6 C5 -6.9(14) . . . . ?
C00K P004 C00B C00C 178.8(2) . . . . ?
C00K P004 C00B C00G -6.2(3) . . . . ?
C00K P004 C00L C00J 79.1(3) . . . . ?
C00K P004 C00L C0 -114.0(9) . . . . ?
C00K P004 C00L C4 -85.3(12) . . . . ?
C00K C00W C012 C011 -1.1(6) . . . . ?
C00K C00X C00Z C011 -1.0(6) . . . . ?
C00L P004 C00B C00C 73.2(3) . . . . ?
C00L P004 C00B C00G -111.8(3) . . . . ?
C00L P004 C00K C00W -160.5(3) . . . . ?
C00L P004 C00K C00X 22.2(3) . . . . ?
C00L C00J C010 C3 -13.0(12) . . . . ?
C00L C00J C010 C6 9.3(11) . . . . ?
C00L C0 C1 C3 3(2) . . . . ?
C00L C4 C5 C6 -6.4(19) . . . . ?
C00M C00S C00U C00D 0.6(6) . . . . ?
C00W C00K C00X C00Z 0.4(5) . . . . ?
C00X C00K C00W C012 0.6(5) . . . . ?
C00X C00Z C011 C012 0.5(7) . . . . ?
C00Z C011 C012 C00W 0.5(7) . . . . ?
C010 C00J C00L P004 -175.1(3) . . . . ?
C010 C00J C00L C0 17.7(11) . . . . ?
C010 C00J C00L C4 -9.7(12) . . . . ?
C010 C3 C1 C0 1(3) . . . . ?
C4 C5 C6 C010 5.3(18) . . . . ?
